data_2242129
loop_
_publ_author_name
'Stephenson, Clifton J.'
'Mague, Joel T.'
'Kamm, Nathaniel'
'Aleman, Nathalie'
'Rich, Dayla'
'Dang, Quynh-Nhu'
'Nguyen, Ha Van'

_publ_section_title
;
 Synthesis, resolution and crystal structures of two enantiomeric
 rhodamine derivatives
;
_journal_coeditor_code SJ5518
_journal_issue 3
_journal_name_full 'Acta Crystallographica Section E'
_journal_page_first 327
_journal_page_last 333
_journal_paper_doi 10.1107/S2056989017001451
_journal_volume 73
_journal_year 2017
_chemical_formula_iupac 'C24 H20 Br N O3'
_chemical_formula_moiety 'C24 H20 Br N O3'
_chemical_formula_sum 'C24 H20 Br N O3'
_chemical_formula_weight 450.32
_chemical_name_systematic (1<i>S</i>)-6'-Bromo-3'-diethylamino-3<i>H</i>-spiro[2-benzofuran-1,9'-xanthen]-3-one
_space_group_crystal_system orthorhombic
_space_group_IT_number 19
_space_group_name_Hall 'P 2ac 2ab'
_space_group_name_H-M_alt 'P 21 21 21'
_symmetry_space_group_name_Hall 'P 2ac 2ab'
_symmetry_space_group_name_H-M 'P 21 21 21'
_atom_sites_solution_hydrogens mixed
_atom_sites_solution_primary direct
_atom_sites_solution_secondary difmap
_audit_creation_method SHELXL-2014/7
_cell_angle_alpha 90
_cell_angle_beta 90
_cell_angle_gamma 90
_cell_formula_units_Z 4
_cell_length_a 11.0772(6)
_cell_length_b 13.0582(8)
_cell_length_c 13.8966(8)
_cell_measurement_reflns_used 9874
_cell_measurement_temperature 100(2)
_cell_measurement_theta_max 28.662
_cell_measurement_theta_min 2.411
_cell_volume 2010.1(2)
_computing_cell_refinement
;
<i>SAINT</i> (Bruker, 2016)
;
_computing_data_collection
;
<i>APEX3</i> (Bruker, 2016)
;
_computing_data_reduction
;
<i>SAINT</i> (Bruker, 2016)
;
_computing_molecular_graphics
;
<i>DIAMOND</i> (Brandenburg & Putz, 2012)
;
_computing_publication_material
;
<i>SHELXTL</i> (Sheldrick, 2008)
;
_computing_structure_refinement
;
<i>SHELXL2014</i> (Sheldrick, 2015<i>b</i>)
;
_computing_structure_solution
;
<i>SHELXT</i> (Sheldrick, 2015<i>a</i>)
;
_diffrn_ambient_temperature 100(2)
_diffrn_detector_area_resol_mean 8.3333
_diffrn_measured_fraction_theta_full 0.997
_diffrn_measured_fraction_theta_max 0.997
_diffrn_measurement_device_type 'Bruker SMART APEX CCD'
_diffrn_measurement_method '\f and \w scans'
_diffrn_radiation_monochromator graphite
_diffrn_radiation_type MoK\a
_diffrn_radiation_wavelength 0.71073
_diffrn_reflns_av_R_equivalents 0.0433
_diffrn_reflns_limit_h_max 15
_diffrn_reflns_limit_h_min -15
_diffrn_reflns_limit_k_max 17
_diffrn_reflns_limit_k_min -17
_diffrn_reflns_limit_l_max 18
_diffrn_reflns_limit_l_min -18
_diffrn_reflns_number 39006
_diffrn_reflns_theta_full 29.213
_diffrn_reflns_theta_max 29.213
_diffrn_reflns_theta_min 2.140
_exptl_absorpt_coefficient_mu 2.071
_exptl_absorpt_correction_T_max 0.82
_exptl_absorpt_correction_T_min 0.69
_exptl_absorpt_correction_type multi-scan
_exptl_absorpt_process_details
;
(<i>SADABS</i>; Bruker, 2016)
;
_exptl_crystal_colour colourless
_exptl_crystal_density_diffrn 1.488
_exptl_crystal_density_method 'not measured'
_exptl_crystal_description column
_exptl_crystal_F_000 920
_exptl_crystal_size_max 0.310
_exptl_crystal_size_mid 0.120
_exptl_crystal_size_min 0.100
_refine_diff_density_max 0.623
_refine_diff_density_min -0.249
_refine_ls_abs_structure_details
;
Flack <i>x</i> determined using 1981 quotients
[(<i>I</i>^+^)-(<i>I</i>^-^)]/[(<i>I</i>^+^)+(<i>I</i>^-^)
(Parsons <i>et al.</i>, 2013)
;
_refine_ls_abs_structure_Flack -0.006(3)
_refine_ls_extinction_method none
_refine_ls_goodness_of_fit_ref 0.985
_refine_ls_hydrogen_treatment mixed
_refine_ls_matrix_type full
_refine_ls_number_parameters 320
_refine_ls_number_reflns 5417
_refine_ls_number_restraints 0
_refine_ls_restrained_S_all 0.985
_refine_ls_R_factor_all 0.0299
_refine_ls_R_factor_gt 0.0259
_refine_ls_shift/su_max 0.001
_refine_ls_shift/su_mean 0.000
_refine_ls_structure_factor_coef Fsqd
_refine_ls_weighting_details 'w=1/[\s^2^(Fo^2^)+(0.0299P)^2^] where P=(Fo^2^+2Fc^2^)/3'
_refine_ls_weighting_scheme calc
_refine_ls_wR_factor_gt 0.0569
_refine_ls_wR_factor_ref 0.0576
_reflns_number_gt 4926
_reflns_number_total 5417
_reflns_threshold_expression 'I > 2\s(I)'
_cod_data_source_file sj5518sup1.cif
_cod_data_source_block 4
_cod_database_code 2242129
_shelx_space_group_comment
;
The symmetry employed for this shelxl refinement is uniquely defined
by the following loop, which should always be used as a source of
symmetry information in preference to the above space-group names.
They are only intended as comments.
;
_shelx_estimated_absorpt_t_min 0.566
_shelx_estimated_absorpt_t_max 0.820

loop_
_space_group_symop_operation_xyz
'x, y, z'
'-x+1/2, -y, z+1/2'
'-x, y+1/2, -z+1/2'
'x+1/2, -y+1/2, -z'

loop_
_atom_site_type_symbol
_atom_site_label
_atom_site_fract_x
_atom_site_fract_y
_atom_site_fract_z
_atom_site_U_iso_or_equiv
_atom_site_adp_type
_atom_site_calc_flag
_atom_site_occupancy
Br Br1 0.23778(2) 0.57329(2) 0.58190(2) 0.02156(7) Uani d 1
O O1 0.62242(14) 0.63049(13) 0.37859(12) 0.0174(4) Uani d 1
O O2 0.83447(14) 0.44945(12) 0.52206(11) 0.0149(3) Uani d 1
O O3 0.96324(16) 0.34761(13) 0.60162(12) 0.0232(4) Uani d 1
N N1 0.93770(19) 0.75727(16) 0.17844(14) 0.0191(4) Uani d 1
C C1 0.5808(2) 0.59393(17) 0.46462(16) 0.0132(5) Uani d 1
C C2 0.4557(2) 0.59644(18) 0.47625(18) 0.0166(5) Uani d 1
H H2 0.412(3) 0.617(2) 0.427(2) 0.023(7) Uiso d 1
C C3 0.40723(19) 0.56383(17) 0.56230(16) 0.0154(5) Uani d 1
C C4 0.4786(2) 0.52661(19) 0.63625(18) 0.0178(5) Uani d 1
H H4 0.440(2) 0.5053(19) 0.693(2) 0.017(7) Uiso d 1
C C5 0.6020(2) 0.52317(19) 0.62259(18) 0.0163(5) Uani d 1
H H5 0.651(3) 0.495(2) 0.6671(19) 0.020(8) Uiso d 1
C C6 0.6556(2) 0.55733(18) 0.53668(17) 0.0138(5) Uani d 1
C C7 0.79072(19) 0.55778(16) 0.52627(16) 0.0126(4) Uani d 1
C C8 0.8285(2) 0.61105(17) 0.43527(16) 0.0132(4) Uani d 1
C C9 0.9502(2) 0.63061(18) 0.41480(19) 0.0170(5) Uani d 1
H H9 1.007(2) 0.6057(19) 0.4633(18) 0.012(6) Uiso d 1
C C10 0.9872(2) 0.67728(19) 0.33110(18) 0.0178(5) Uani d 1
H H10 1.070(3) 0.685(2) 0.3211(19) 0.020(7) Uiso d 1
C C11 0.9017(2) 0.70912(17) 0.26139(16) 0.0148(5) Uani d 1
C C12 0.7793(2) 0.68911(17) 0.28086(17) 0.0152(5) Uani d 1
H H12 0.722(2) 0.7083(19) 0.2415(17) 0.013(6) Uiso d 1
C C13 0.7462(2) 0.64179(15) 0.36616(15) 0.0129(4) Uani d 1
C C14 0.8504(2) 0.7873(2) 0.10481(18) 0.0227(5) Uani d 1
H H14A 0.787(3) 0.733(2) 0.098(2) 0.031(8) Uiso d 1
H H14B 0.891(2) 0.789(2) 0.0417(18) 0.014(6) Uiso d 1
C C15 0.7924(2) 0.8904(2) 0.1260(2) 0.0285(6) Uani d 1
H H15A 0.7563 0.8890 0.1903 0.043 Uiso calc 1
H H15B 0.7296 0.9043 0.0781 0.043 Uiso calc 1
H H15C 0.8539 0.9442 0.1231 0.043 Uiso calc 1
C C16 1.0602(2) 0.7975(2) 0.16496(19) 0.0198(5) Uani d 1
H H16A 1.047(2) 0.866(2) 0.1302(18) 0.017(7) Uiso d 1
H H16B 1.089(2) 0.820(2) 0.230(2) 0.021(7) Uiso d 1
C C17 1.1432(2) 0.7252(2) 0.1109(2) 0.0253(6) Uani d 1
H H17A 1.1564 0.6633 0.1493 0.038 Uiso calc 1
H H17B 1.2208 0.7591 0.0990 0.038 Uiso calc 1
H H17C 1.1062 0.7066 0.0493 0.038 Uiso calc 1
C C18 0.8524(2) 0.59745(18) 0.61583(17) 0.0139(5) Uani d 1
C C19 0.8402(2) 0.69192(19) 0.65983(18) 0.0179(5) Uani d 1
H H19 0.788(2) 0.739(2) 0.6336(19) 0.019(7) Uiso d 1
C C20 0.9055(2) 0.7091(2) 0.74369(19) 0.0228(5) Uani d 1
H H20 0.909(3) 0.770(3) 0.779(2) 0.039(9) Uiso d 1
C C21 0.9793(2) 0.6332(2) 0.78279(19) 0.0230(6) Uani d 1
H H21 1.024(2) 0.649(2) 0.8452(19) 0.021(7) Uiso d 1
C C22 0.9906(2) 0.5390(2) 0.73893(18) 0.0202(5) Uani d 1
H H22 1.040(2) 0.4897(19) 0.7606(19) 0.013(7) Uiso d 1
C C23 0.9256(2) 0.52284(19) 0.65427(18) 0.0158(5) Uani d 1
C C24 0.91472(18) 0.42975(18) 0.59411(15) 0.0151(4) Uani d 1

loop_
_atom_site_aniso_label
_atom_site_aniso_U_11
_atom_site_aniso_U_22
_atom_site_aniso_U_33
_atom_site_aniso_U_12
_atom_site_aniso_U_13
_atom_site_aniso_U_23
Br1 0.01162(10) 0.03082(12) 0.02224(12) -0.00078(9) 0.00204(9) -0.00572(10)
O1 0.0111(8) 0.0258(9) 0.0152(8) -0.0016(7) -0.0013(7) 0.0059(7)
O2 0.0166(8) 0.0134(8) 0.0148(8) 0.0025(6) -0.0012(6) 0.0002(6)
O3 0.0250(9) 0.0233(9) 0.0215(10) 0.0091(7) -0.0017(8) 0.0044(7)
N1 0.0158(10) 0.0272(11) 0.0142(10) -0.0032(9) 0.0012(8) 0.0036(9)
C1 0.0139(11) 0.0135(11) 0.0123(11) -0.0014(8) 0.0008(9) -0.0005(8)
C2 0.0135(11) 0.0208(12) 0.0155(12) 0.0006(9) -0.0034(9) 0.0008(9)
C3 0.0106(9) 0.0156(10) 0.0199(12) -0.0024(9) 0.0005(8) -0.0047(10)
C4 0.0176(12) 0.0199(12) 0.0161(12) -0.0039(9) 0.0022(10) 0.0019(10)
C5 0.0159(12) 0.0192(11) 0.0138(12) -0.0002(9) -0.0023(9) 0.0025(10)
C6 0.0121(10) 0.0130(11) 0.0162(11) 0.0002(9) 0.0005(9) 0.0008(9)
C7 0.0127(10) 0.0124(10) 0.0127(10) 0.0014(8) -0.0002(8) 0.0001(8)
C8 0.0125(10) 0.0159(10) 0.0111(11) 0.0020(8) 0.0004(8) 0.0009(9)
C9 0.0132(10) 0.0221(11) 0.0157(11) 0.0019(9) -0.0022(11) 0.0012(11)
C10 0.0119(11) 0.0243(13) 0.0173(12) -0.0011(10) 0.0021(9) 0.0009(10)
C11 0.0176(11) 0.0146(10) 0.0123(11) 0.0002(9) 0.0021(9) -0.0019(9)
C12 0.0148(11) 0.0179(11) 0.0130(11) 0.0005(9) -0.0024(9) 0.0006(8)
C13 0.0099(10) 0.0143(9) 0.0146(10) 0.0000(9) -0.0001(9) -0.0019(8)
C14 0.0230(13) 0.0319(14) 0.0133(12) -0.0058(11) -0.0017(10) 0.0062(10)
C15 0.0240(14) 0.0340(14) 0.0275(14) -0.0012(11) -0.0029(11) 0.0130(12)
C16 0.0191(12) 0.0241(13) 0.0162(12) -0.0046(10) 0.0026(10) 0.0020(10)
C17 0.0207(12) 0.0305(14) 0.0248(14) -0.0004(11) 0.0038(10) -0.0014(11)
C18 0.0092(10) 0.0201(11) 0.0124(10) -0.0034(8) 0.0010(8) 0.0010(9)
C19 0.0150(12) 0.0175(12) 0.0210(13) -0.0009(9) 0.0006(10) -0.0012(10)
C20 0.0182(12) 0.0271(14) 0.0231(14) -0.0071(11) 0.0028(10) -0.0078(11)
C21 0.0164(12) 0.0373(15) 0.0152(12) -0.0080(11) -0.0015(10) -0.0020(11)
C22 0.0128(11) 0.0318(14) 0.0159(12) -0.0015(10) -0.0009(10) 0.0062(10)
C23 0.0116(11) 0.0210(12) 0.0149(12) -0.0004(9) 0.0017(9) 0.0033(10)
C24 0.0120(9) 0.0199(10) 0.0133(11) 0.0011(9) 0.0024(8) 0.0033(10)

loop_
_atom_type_symbol
_atom_type_description
_atom_type_scat_dispersion_real
_atom_type_scat_dispersion_imag
_atom_type_scat_source
C C 0.0033 0.0016 'International Tables Vol C Tables 4.2.6.8 and 6.1.1.4'
H H 0.0000 0.0000 'International Tables Vol C Tables 4.2.6.8 and 6.1.1.4'
N N 0.0061 0.0033 'International Tables Vol C Tables 4.2.6.8 and 6.1.1.4'
O O 0.0106 0.0060 'International Tables Vol C Tables 4.2.6.8 and 6.1.1.4'
Br Br -0.2901 2.4595 'International Tables Vol C Tables 4.2.6.8 and 6.1.1.4'

loop_
_geom_angle_atom_site_label_1
_geom_angle_atom_site_label_2
_geom_angle_atom_site_label_3
_geom_angle
_geom_angle_publ_flag
C1 O1 C13 118.57(17) ?
C24 O2 C7 111.15(17) y
C11 N1 C14 121.3(2) ?
C11 N1 C16 122.7(2) ?
C14 N1 C16 115.2(2) ?
O1 C1 C6 123.4(2) ?
O1 C1 C2 115.3(2) ?
C6 C1 C2 121.2(2) ?
C3 C2 C1 118.7(2) ?
C3 C2 H2 123.4(18) ?
C1 C2 H2 117.9(18) ?
C2 C3 C4 122.0(2) ?
C2 C3 Br1 119.29(17) ?
C4 C3 Br1 118.69(17) ?
C5 C4 C3 118.3(2) ?
C5 C4 H4 123.7(17) ?
C3 C4 H4 118.0(17) ?
C4 C5 C6 121.6(2) ?
C4 C5 H5 120.9(19) ?
C6 C5 H5 117.3(19) ?
C1 C6 C5 118.1(2) ?
C1 C6 C7 121.6(2) ?
C5 C6 C7 120.2(2) ?
O2 C7 C8 108.32(17) y
O2 C7 C6 108.81(18) y
C8 C7 C6 111.12(19) y
O2 C7 C18 102.10(17) y
C8 C7 C18 114.09(18) y
C6 C7 C18 111.86(19) y
C13 C8 C9 116.1(2) ?
C13 C8 C7 122.29(19) ?
C9 C8 C7 121.6(2) ?
C10 C9 C8 122.6(2) ?
C10 C9 H9 122.6(15) ?
C8 C9 H9 114.8(15) ?
C9 C10 C11 120.6(2) ?
C9 C10 H10 118.0(17) ?
C11 C10 H10 121.4(17) ?
N1 C11 C12 121.8(2) ?
N1 C11 C10 121.0(2) ?
C12 C11 C10 117.3(2) ?
C13 C12 C11 120.1(2) ?
C13 C12 H12 118.2(16) ?
C11 C12 H12 121.6(16) ?
C8 C13 C12 123.2(2) ?
C8 C13 O1 122.23(18) ?
C12 C13 O1 114.49(19) ?
N1 C14 C15 112.5(2) ?
N1 C14 H14A 109.6(17) ?
C15 C14 H14A 110.3(16) ?
N1 C14 H14B 109.3(15) ?
C15 C14 H14B 110.3(15) ?
H14A C14 H14B 105(2) ?
C14 C15 H15A 109.5 ?
C14 C15 H15B 109.5 ?
H15A C15 H15B 109.5 ?
C14 C15 H15C 109.5 ?
H15A C15 H15C 109.5 ?
H15B C15 H15C 109.5 ?
N1 C16 C17 113.6(2) ?
N1 C16 H16A 104.1(15) ?
C17 C16 H16A 113.0(15) ?
N1 C16 H16B 106.5(16) ?
C17 C16 H16B 115.7(16) ?
H16A C16 H16B 103(2) ?
C16 C17 H17A 109.5 ?
C16 C17 H17B 109.5 ?
H17A C17 H17B 109.5 ?
C16 C17 H17C 109.5 ?
H17A C17 H17C 109.5 ?
H17B C17 H17C 109.5 ?
C23 C18 C19 121.2(2) ?
C23 C18 C7 110.1(2) ?
C19 C18 C7 128.7(2) ?
C18 C19 C20 117.6(2) ?
C18 C19 H19 119.1(17) ?
C20 C19 H19 123.2(17) ?
C19 C20 C21 121.1(3) ?
C19 C20 H20 127(2) ?
C21 C20 H20 112(2) ?
C22 C21 C20 121.0(2) ?
C22 C21 H21 120.7(16) ?
C20 C21 H21 118.3(16) ?
C21 C22 C23 117.5(2) ?
C21 C22 H22 123.2(16) ?
C23 C22 H22 119.3(16) ?
C18 C23 C22 121.6(2) ?
C18 C23 C24 108.3(2) ?
C22 C23 C24 130.0(2) ?
O3 C24 O2 121.5(2) y
O3 C24 C23 130.2(2) ?
O2 C24 C23 108.23(19) y

loop_
_geom_bond_atom_site_label_1
_geom_bond_atom_site_label_2
_geom_bond_distance
_geom_bond_publ_flag
Br1 C3 1.901(2) ?
O1 C1 1.367(3) ?
O1 C13 1.389(3) ?
O2 C24 1.363(3) y
O2 C7 1.496(3) y
O3 C24 1.204(3) y
N1 C11 1.372(3) ?
N1 C14 1.461(3) ?
N1 C16 1.467(3) ?
C1 C6 1.385(3) ?
C1 C2 1.395(3) ?
C2 C3 1.378(3) ?
C2 H2 0.88(3) ?
C3 C4 1.385(3) ?
C4 C5 1.381(4) ?
C4 H4 0.93(3) ?
C5 C6 1.406(3) ?
C5 H5 0.90(3) ?
C6 C7 1.504(3) y
C7 C8 1.503(3) y
C7 C18 1.512(3) y
C8 C13 1.384(3) ?
C8 C9 1.401(3) ?
C9 C10 1.376(3) ?
C9 H9 0.98(3) ?
C10 C11 1.417(3) ?
C10 H10 0.93(3) ?
C11 C12 1.408(3) ?
C12 C13 1.386(3) ?
C12 H12 0.87(2) ?
C14 C15 1.520(4) ?
C14 H14A 1.01(3) ?
C14 H14B 0.98(3) ?
C15 H15A 0.9800 ?
C15 H15B 0.9800 ?
C15 H15C 0.9800 ?
C16 C17 1.517(4) ?
C16 H16A 1.02(3) ?
C16 H16B 0.99(3) ?
C17 H17A 0.9800 ?
C17 H17B 0.9800 ?
C17 H17C 0.9800 ?
C18 C23 1.375(3) ?
C18 C19 1.384(3) ?
C19 C20 1.390(3) ?
C19 H19 0.92(3) ?
C20 C21 1.395(4) ?
C20 H20 0.93(3) ?
C21 C22 1.378(4) ?
C21 H21 1.02(3) ?
C22 C23 1.396(3) ?
C22 H22 0.90(3) ?
C23 C24 1.480(3) y

loop_
_geom_hbond_atom_site_label_D
_geom_hbond_atom_site_label_H
_geom_hbond_atom_site_label_A
_geom_hbond_site_symmetry_A
_geom_hbond_distance_DH
_geom_hbond_distance_HA
_geom_hbond_distance_DA
_geom_hbond_angle_DHA
C14 H14B O3 3_755 0.99(2) 2.68(2) 3.621(3) 160.7(19)
C20 H20 O3 3_756 0.94(2) 2.41(3) 3.163(3) 138(3)

loop_
_geom_torsion_atom_site_label_1
_geom_torsion_atom_site_label_2
_geom_torsion_atom_site_label_3
_geom_torsion_atom_site_label_4
_geom_torsion
C13 O1 C1 C6 -7.0(3)
C13 O1 C1 C2 172.46(19)
O1 C1 C2 C3 -178.0(2)
C6 C1 C2 C3 1.5(3)
C1 C2 C3 C4 -1.5(3)
C1 C2 C3 Br1 176.79(17)
C2 C3 C4 C5 0.5(4)
Br1 C3 C4 C5 -177.88(18)
C3 C4 C5 C6 0.7(4)
O1 C1 C6 C5 179.1(2)
C2 C1 C6 C5 -0.4(3)
O1 C1 C6 C7 1.7(3)
C2 C1 C6 C7 -177.8(2)
C4 C5 C6 C1 -0.7(4)
C4 C5 C6 C7 176.7(2)
C24 O2 C7 C8 117.59(19)
C24 O2 C7 C6 -121.50(19)
C24 O2 C7 C18 -3.1(2)
C1 C6 C7 O2 -113.6(2)
C5 C6 C7 O2 69.1(3)
C1 C6 C7 C8 5.6(3)
C5 C6 C7 C8 -171.8(2)
C1 C6 C7 C18 134.4(2)
C5 C6 C7 C18 -43.0(3)
O2 C7 C8 C13 111.4(2)
C6 C7 C8 C13 -8.1(3)
C18 C7 C8 C13 -135.7(2)
O2 C7 C8 C9 -67.3(3)
C6 C7 C8 C9 173.2(2)
C18 C7 C8 C9 45.6(3)
C13 C8 C9 C10 -0.2(3)
C7 C8 C9 C10 178.6(2)
C8 C9 C10 C11 0.8(4)
C14 N1 C11 C12 -1.9(3)
C16 N1 C11 C12 167.3(2)
C14 N1 C11 C10 178.0(2)
C16 N1 C11 C10 -12.9(4)
C9 C10 C11 N1 178.9(2)
C9 C10 C11 C12 -1.2(3)
N1 C11 C12 C13 -178.9(2)
C10 C11 C12 C13 1.2(3)
C9 C8 C13 C12 0.2(3)
C7 C8 C13 C12 -178.6(2)
C9 C8 C13 O1 -177.6(2)
C7 C8 C13 O1 3.6(3)
C11 C12 C13 C8 -0.7(3)
C11 C12 C13 O1 177.3(2)
C1 O1 C13 C8 4.4(3)
C1 O1 C13 C12 -173.62(18)
C11 N1 C14 C15 84.3(3)
C16 N1 C14 C15 -85.6(3)
C11 N1 C16 C17 96.7(3)
C14 N1 C16 C17 -93.5(3)
O2 C7 C18 C23 2.5(2)
C8 C7 C18 C23 -114.1(2)
C6 C7 C18 C23 118.7(2)
O2 C7 C18 C19 -175.5(2)
C8 C7 C18 C19 67.9(3)
C6 C7 C18 C19 -59.3(3)
C23 C18 C19 C20 0.7(3)
C7 C18 C19 C20 178.5(2)
C18 C19 C20 C21 -1.0(4)
C19 C20 C21 C22 0.6(4)
C20 C21 C22 C23 0.0(4)
C19 C18 C23 C22 -0.1(4)
C7 C18 C23 C22 -178.3(2)
C19 C18 C23 C24 177.1(2)
C7 C18 C23 C24 -1.1(3)
C21 C22 C23 C18 -0.3(4)
C21 C22 C23 C24 -176.8(2)
C7 O2 C24 O3 -177.8(2)
C7 O2 C24 C23 2.6(2)
C18 C23 C24 O3 179.5(2)
C22 C23 C24 O3 -3.6(4)
C18 C23 C24 O2 -0.9(3)
C22 C23 C24 O2 176.0(2)

_cod_database_fobs_code 2242129
